data_1538328
loop_
_publ_author_name
'Morimoto, N.'
'Koto, K.'
'Shinohara, T.'

_publ_section_title
;
 Oriented transformation of johannsenite to bustamite
;
_journal_name_full 'Mineralogical Journal (Japan)'
_journal_page_first 44
_journal_page_last 64
_journal_volume 5
_journal_year 1966
_chemical_formula_sum 'Ca Mn O6 Si2'
_chemical_name_systematic 'Ca Mn (Si2 O6)'
_space_group_IT_number 15
_symmetry_space_group_name_Hall '-C 2yc'
_symmetry_space_group_name_H-M 'C 1 2/c 1'
_cell_angle_alpha 90
_cell_angle_beta 105.18
_cell_angle_gamma 90
_cell_formula_units_Z 4
_cell_length_a 9.93
_cell_length_b 9.11
_cell_length_c 5.26
_cell_volume 459.229
_citation_journal_id_ASTM MJTOAS
_cod_data_source_file Morimoto_MJTOAS_1966_978.cif
_cod_data_source_block Ca1Mn1O6Si2
_cod_original_formula_sum 'Ca1 Mn1 O6 Si2'
_cod_database_code 1538328

loop_
_symmetry_equiv_pos_as_xyz
x,y,z
-x,y,-z+1/2
-x,-y,-z
x,-y,z-1/2
x+1/2,y+1/2,z
-x+1/2,y+1/2,-z+1/2
-x+1/2,-y+1/2,-z
x+1/2,-y+1/2,z-1/2

loop_
_atom_site_label
_atom_site_type_symbol
_atom_site_fract_x
_atom_site_fract_y
_atom_site_fract_z
_atom_site_occupancy
_atom_site_U_iso_or_equiv
O1 O-2 0.1219 0.0918 0.1504 1 0.0
Si1 Si+4 0.2977 0.0915 0.235 1 0.0
Mn1 Mn+2 0 0.9 0.25 1 0.0
O3 O-2 0.3498 0.0195 0.0003 1 0.0
Ca1 Ca+2 0 0.3001 0.25 1 0.0
O2 O-2 0.3634 0.2421 0.3261 1 0.0
